data_9015833
loop_
_publ_author_name
'Mercurio, D.'
'El Farissi, M.'
'Champarnaud Mesjard, J.'
'Frit, B.'
'Conflant, P.'
'Roult, G.'

_publ_section_title
;
 Etude structurale par diffraction X sur monocristal et diffraction
 neutronique sur poudre de l'oxyde mixte Bi.7 La.3 O1.5
 _cod_database_code 1004087
;
_journal_name_full 'Journal of Solid State Chemistry'
_journal_page_first 133
_journal_page_last 143
_journal_paper_doi 10.1016/0022-4596(89)90040-6
_journal_volume 80
_journal_year 1989
_chemical_formula_sum 'Bi2.1 La0.9 O4.14'
_space_group_IT_number 166
_symmetry_space_group_name_Hall '-R 3 2"'
_symmetry_space_group_name_H-M 'R -3 m :H'
_cell_angle_alpha 90
_cell_angle_beta 90
_cell_angle_gamma 120
_cell_length_a 4.040
_cell_length_b 4.040
_cell_length_c 27.557
_cell_formula_units_Z 3
_cell_volume 389.516
_database_code_amcsd 0013654
_exptl_crystal_density_diffrn 8.059
_cod_duplicate_entry 1004087
_cod_original_sg_symbol_H-M 'R -3 m'
_cod_original_formula_sum 'La.9 Bi2.1 O4.14'
_cod_database_code 9015833
_amcsd_formula_title 'Bi0.7 La0.3 O1.38'

loop_
_space_group_symop_operation_xyz
x,y,z
2/3+x,1/3+y,1/3+z
1/3+x,2/3+y,2/3+z
x,x-y,z
2/3+x,1/3+x-y,1/3+z
1/3+x,2/3+x-y,2/3+z
y,x,-z
2/3+y,1/3+x,1/3-z
1/3+y,2/3+x,2/3-z
-x+y,y,z
2/3-x+y,1/3+y,1/3+z
1/3-x+y,2/3+y,2/3+z
-x,-x+y,-z
2/3-x,1/3-x+y,1/3-z
1/3-x,2/3-x+y,2/3-z
-y,-x,z
2/3-y,1/3-x,1/3+z
1/3-y,2/3-x,2/3+z
x-y,-y,-z
2/3+x-y,1/3-y,1/3-z
1/3+x-y,2/3-y,2/3-z
y,-x+y,-z
2/3+y,1/3-x+y,1/3-z
1/3+y,2/3-x+y,2/3-z
-x+y,-x,z
2/3-x+y,1/3-x,1/3+z
1/3-x+y,2/3-x,2/3+z
-x,-y,-z
2/3-x,1/3-y,1/3-z
1/3-x,2/3-y,2/3-z
-y,x-y,z
2/3-y,1/3+x-y,1/3+z
1/3-y,2/3+x-y,2/3+z
x-y,x,-z
2/3+x-y,1/3+x,1/3-z
1/3+x-y,2/3+x,2/3-z

loop_
_atom_site_aniso_label
_atom_site_aniso_U_11
_atom_site_aniso_U_22
_atom_site_aniso_U_33
_atom_site_aniso_U_12
_atom_site_aniso_U_13
_atom_site_aniso_U_23
La1 0.00810 0.00210 0.02670 0.00410 0.00000 0.00000
Bi1 0.00810 0.00210 0.02670 0.00410 0.00000 0.00000
Bi2 0.02410 0.02410 0.01010 0.01210 0.00000 0.00000
O1 0.05760 0.05760 0.03310 0.02880 0.00000 0.00000
O2 0.05900 0.05900 0.03210 0.02950 0.00000 0.00000

loop_
_atom_site_label
_atom_site_fract_x
_atom_site_fract_y
_atom_site_fract_z
_atom_site_occupancy
La1 0.00000 0.00000 0.00000 0.90000
Bi1 0.00000 0.00000 0.00000 0.10000
Bi2 0.00000 0.00000 0.22480 1.00000
O1 0.00000 0.00000 0.29960 1.00000
O2 0.00000 0.00000 0.09360 0.80000
O3 0.00000 0.00000 0.42380 0.27000

loop_
_cod_related_entry_id
_cod_related_entry_database
_cod_related_entry_code
1 AMCSD 0013654
